data_2228363
loop_
_publ_author_name
'Nasir, Waqar'
'Munawar, Munawar Ali'
'Adnan, Ahmad'
'Ahmad, Saeed'
'Akbar, Mohammad'

_publ_section_title
;
 Ethyl 3-(3-oxo-3,4-dihydroquinoxalin-2-yl)propanoate
;
_journal_coeditor_code HB5740
_journal_issue 12
_journal_name_full 'Acta Crystallographica Section E'
_journal_page_first o3224
_journal_paper_doi 10.1107/S1600536810047094
_journal_volume 66
_journal_year 2010
_chemical_formula_iupac 'C13 H14 N2 O3'
_chemical_formula_moiety 'C13 H14 N2 O3'
_chemical_formula_sum 'C13 H14 N2 O3'
_chemical_formula_weight 246.26
_chemical_name_systematic
;
Ethyl 3-(3-oxo-3,4-dihydroquinoxalin-2-yl)propanoate
;
_space_group_IT_number 14
_symmetry_cell_setting monoclinic
_symmetry_space_group_name_Hall '-P 2yn'
_symmetry_space_group_name_H-M 'P 1 21/n 1'
_atom_sites_solution_hydrogens geom
_atom_sites_solution_primary direct
_atom_sites_solution_secondary difmap
_audit_creation_method SHELXL-97
_cell_angle_alpha 90.00
_cell_angle_beta 102.002(3)
_cell_angle_gamma 90.00
_cell_formula_units_Z 4
_cell_length_a 8.3138(6)
_cell_length_b 13.6868(8)
_cell_length_c 10.8189(8)
_cell_measurement_reflns_used 1697
_cell_measurement_temperature 296(2)
_cell_measurement_theta_max 24.55
_cell_measurement_theta_min 2.82
_cell_volume 1204.16(14)
_computing_cell_refinement 'SAINT (Bruker, 2007)'
_computing_data_collection 'APEX2 (Bruker, 2007)'
_computing_data_reduction 'SAINT (Bruker, 2007)'
_computing_molecular_graphics 'ORTEP-3 (Farrugia, 1997) and PLATON (Spek, 2009)'
_computing_publication_material
;
WinGX (Farrugia, 1999) and PLATON (Spek, 2009)
;
_computing_structure_refinement 'SHELXL97 (Sheldrick, 2008)'
_computing_structure_solution 'SHELXS97 (Sheldrick, 2008)'
_diffrn_ambient_temperature 296(2)
_diffrn_measured_fraction_theta_full 0.985
_diffrn_measured_fraction_theta_max 0.985
_diffrn_measurement_device_type 'Bruker Kappa APEXII CCD'
_diffrn_measurement_method '\f and \w scans'
_diffrn_radiation_monochromator graphite
_diffrn_radiation_source 'fine-focus sealed tube'
_diffrn_radiation_type MoK\a
_diffrn_radiation_wavelength 0.71073
_diffrn_reflns_av_R_equivalents 0.0604
_diffrn_reflns_av_sigmaI/netI 0.0741
_diffrn_reflns_limit_h_max 11
_diffrn_reflns_limit_h_min -11
_diffrn_reflns_limit_k_max 18
_diffrn_reflns_limit_k_min -11
_diffrn_reflns_limit_l_max 14
_diffrn_reflns_limit_l_min -14
_diffrn_reflns_number 11123
_diffrn_reflns_theta_full 28.28
_diffrn_reflns_theta_max 28.28
_diffrn_reflns_theta_min 3.46
_diffrn_standards_number 0
_exptl_absorpt_coefficient_mu 0.098
_exptl_absorpt_correction_T_max 0.9778
_exptl_absorpt_correction_T_min 0.9647
_exptl_absorpt_correction_type multi-scan
_exptl_absorpt_process_details '(SADABS; Bruker, 2007)'
_exptl_crystal_colour colourless
_exptl_crystal_density_diffrn 1.358
_exptl_crystal_density_method 'not measured'
_exptl_crystal_description 'cut needle'
_exptl_crystal_F_000 520
_exptl_crystal_size_max 0.37
_exptl_crystal_size_mid 0.29
_exptl_crystal_size_min 0.23
_refine_diff_density_max 0.440
_refine_diff_density_min -0.303
_refine_ls_extinction_method none
_refine_ls_goodness_of_fit_ref 0.964
_refine_ls_hydrogen_treatment mixed
_refine_ls_matrix_type full
_refine_ls_number_parameters 167
_refine_ls_number_reflns 2938
_refine_ls_number_restraints 0
_refine_ls_restrained_S_all 0.964
_refine_ls_R_factor_all 0.1489
_refine_ls_R_factor_gt 0.0675
_refine_ls_shift/su_max 0.000
_refine_ls_shift/su_mean 0.000
_refine_ls_structure_factor_coef Fsqd
_refine_ls_weighting_details 'calc w=1/[\s^2^(Fo^2^)+(0.0982P)^2^+0.5331P] where P=(Fo^2^+2Fc^2^)/3'
_refine_ls_weighting_scheme calc
_refine_ls_wR_factor_gt 0.1706
_refine_ls_wR_factor_ref 0.2164
_reflns_number_gt 1370
_reflns_number_total 2938
_reflns_threshold_expression I>2\s(I)
_cod_data_source_file hb5740.cif
_cod_data_source_block I
_cod_original_sg_symbol_H-M 'P 21/n'
_cod_database_code 2228363
_cod_database_fobs_code 2228363

loop_
_symmetry_equiv_pos_as_xyz
'x, y, z'
'-x+1/2, y+1/2, -z+1/2'
'-x, -y, -z'
'x-1/2, -y-1/2, z-1/2'

loop_
_atom_site_type_symbol
_atom_site_label
_atom_site_fract_x
_atom_site_fract_y
_atom_site_fract_z
_atom_site_U_iso_or_equiv
_atom_site_adp_type
_atom_site_calc_flag
_atom_site_refinement_flags
_atom_site_occupancy
_atom_site_disorder_assembly
_atom_site_disorder_group
N N2 0.5708(3) 0.81339(16) 0.0220(2) 0.0448(6) Uani d . 1 . .
C C6 0.3369(3) 0.70659(19) -0.0524(3) 0.0427(7) Uani d . 1 . .
C C1 0.4043(3) 0.79969(19) -0.0334(3) 0.0436(7) Uani d . 1 . .
C C8 0.6615(3) 0.73747(19) 0.0532(3) 0.0423(7) Uani d . 1 . .
C C5 0.1719(4) 0.6942(2) -0.1080(3) 0.0534(8) Uani d . 1 . .
H H5 0.1271 0.6318 -0.1199 0.064 Uiso calc R 1 . .
N N1 0.4382(3) 0.62700(17) -0.0166(2) 0.0478(7) Uani d . 1 . .
O O3 1.1357(2) 0.94521(16) 0.1990(3) 0.0763(8) Uani d . 1 . .
C C7 0.5997(3) 0.63615(19) 0.0353(3) 0.0448(7) Uani d . 1 . .
C C2 0.3048(3) 0.8807(2) -0.0717(3) 0.0518(8) Uani d . 1 . .
H H2 0.3487 0.9433 -0.0600 0.062 Uiso calc R 1 . .
C C9 0.8402(3) 0.7474(2) 0.1117(3) 0.0485(8) Uani d . 1 . .
H H9A 0.9034 0.7137 0.0589 0.058 Uiso calc R 1 . .
H H9B 0.8613 0.7151 0.1933 0.058 Uiso calc R 1 . .
C C10 0.9003(3) 0.8516(2) 0.1298(3) 0.0503(8) Uani d . 1 . .
H H10A 0.8863 0.8834 0.0481 0.060 Uiso calc R 1 . .
H H10B 0.8348 0.8868 0.1797 0.060 Uiso calc R 1 . .
O O1 0.6900(2) 0.56381(14) 0.0636(2) 0.0593(7) Uani d . 1 . .
C C11 1.0773(4) 0.8557(2) 0.1947(3) 0.0563(9) Uani d . 1 . .
O O2 1.1589(3) 0.78799(19) 0.2404(3) 0.0934(10) Uani d . 1 . .
C C3 0.1417(4) 0.8677(2) -0.1268(3) 0.0591(9) Uani d . 1 . .
H H3 0.0754 0.9219 -0.1518 0.071 Uiso calc R 1 . .
C C12 1.3079(4) 0.9554(3) 0.2601(4) 0.0911(14) Uani d . 1 . .
H H12A 1.3271 0.9249 0.3428 0.109 Uiso calc R 1 . .
H H12B 1.3760 0.9226 0.2102 0.109 Uiso calc R 1 . .
C C4 0.0752(4) 0.7746(2) -0.1455(3) 0.0577(9) Uani d . 1 . .
H H4 -0.0351 0.7667 -0.1834 0.069 Uiso calc R 1 . .
C C13 1.3500(6) 1.0526(4) 0.2726(6) 0.131(2) Uani d . 1 . .
H H13C 1.3410 1.0811 0.1904 0.196 Uiso calc R 1 . .
H H13A 1.4611 1.0587 0.3193 0.196 Uiso calc R 1 . .
H H13B 1.2773 1.0858 0.3169 0.196 Uiso calc R 1 . .
H H1N 0.394(6) 0.562(5) -0.033(5) 0.157 Uiso d . 1 . .

loop_
_atom_site_aniso_label
_atom_site_aniso_U_11
_atom_site_aniso_U_22
_atom_site_aniso_U_33
_atom_site_aniso_U_12
_atom_site_aniso_U_13
_atom_site_aniso_U_23
N2 0.0344(13) 0.0382(13) 0.0576(16) -0.0021(10) -0.0004(11) 0.0004(11)
C6 0.0340(15) 0.0374(15) 0.0542(18) 0.0006(12) 0.0034(13) 0.0025(13)
C1 0.0362(16) 0.0384(16) 0.0526(18) 0.0021(12) 0.0010(13) 0.0010(13)
C8 0.0357(15) 0.0362(15) 0.0507(17) 0.0023(11) -0.0009(13) 0.0001(13)
C5 0.0374(17) 0.0458(18) 0.073(2) -0.0046(13) 0.0014(15) -0.0021(15)
N1 0.0332(13) 0.0357(13) 0.0680(17) -0.0008(10) -0.0049(11) 0.0009(11)
O3 0.0340(12) 0.0536(14) 0.127(2) -0.0050(10) -0.0155(12) -0.0091(14)
C7 0.0396(16) 0.0347(15) 0.0564(19) -0.0002(12) 0.0015(14) -0.0025(13)
C2 0.0428(18) 0.0371(16) 0.071(2) 0.0018(12) 0.0008(15) 0.0003(14)
C9 0.0339(16) 0.0423(16) 0.065(2) 0.0019(12) -0.0004(14) -0.0012(14)
C10 0.0336(16) 0.0424(17) 0.069(2) 0.0006(12) -0.0035(14) 0.0018(15)
O1 0.0428(12) 0.0353(11) 0.0905(17) 0.0076(9) -0.0075(11) -0.0010(10)
C11 0.0356(16) 0.052(2) 0.074(2) 0.0011(14) -0.0057(15) -0.0044(16)
O2 0.0467(15) 0.0687(17) 0.143(3) 0.0075(12) -0.0295(15) 0.0194(16)
C3 0.0420(18) 0.0458(18) 0.083(2) 0.0102(14) -0.0017(16) 0.0066(16)
C12 0.038(2) 0.081(3) 0.138(4) -0.0081(18) -0.020(2) -0.014(3)
C4 0.0324(16) 0.055(2) 0.081(2) 0.0031(13) 0.0010(15) 0.0037(17)
C13 0.078(3) 0.088(4) 0.207(6) -0.031(3) -0.015(3) -0.020(4)

loop_
_atom_type_symbol
_atom_type_description
_atom_type_scat_dispersion_real
_atom_type_scat_dispersion_imag
_atom_type_scat_source
C C 0.0033 0.0016 'International Tables Vol C Tables 4.2.6.8 and 6.1.1.4'
H H 0.0000 0.0000 'International Tables Vol C Tables 4.2.6.8 and 6.1.1.4'
N N 0.0061 0.0033 'International Tables Vol C Tables 4.2.6.8 and 6.1.1.4'
O O 0.0106 0.0060 'International Tables Vol C Tables 4.2.6.8 and 6.1.1.4'

loop_
_geom_angle_atom_site_label_1
_geom_angle_atom_site_label_2
_geom_angle_atom_site_label_3
_geom_angle_site_symmetry_1
_geom_angle_site_symmetry_3
_geom_angle
_geom_angle_publ_flag
C8 N2 C1 . . 118.5(2) ?
N1 C6 C5 . . 121.0(2) ?
N1 C6 C1 . . 118.5(2) ?
C5 C6 C1 . . 120.5(3) ?
C6 C1 C2 . . 119.3(3) ?
C6 C1 N2 . . 121.2(2) ?
C2 C1 N2 . . 119.5(2) ?
N2 C8 C7 . . 123.6(3) ?
N2 C8 C9 . . 121.0(2) ?
C7 C8 C9 . . 115.4(2) ?
C4 C5 C6 . . 119.7(3) ?
C4 C5 H5 . . 120.2 ?
C6 C5 H5 . . 120.2 ?
C7 N1 C6 . . 122.6(2) ?
C7 N1 H1N . . 118(3) ?
C6 N1 H1N . . 119(3) ?
C11 O3 C12 . . 115.2(3) ?
O1 C7 N1 . . 121.8(2) ?
O1 C7 C8 . . 122.7(3) ?
N1 C7 C8 . . 115.5(2) ?
C3 C2 C1 . . 119.8(3) ?
C3 C2 H2 . . 120.1 ?
C1 C2 H2 . . 120.1 ?
C8 C9 C10 . . 114.4(2) ?
C8 C9 H9A . . 108.7 ?
C10 C9 H9A . . 108.7 ?
C8 C9 H9B . . 108.7 ?
C10 C9 H9B . . 108.7 ?
H9A C9 H9B . . 107.6 ?
C11 C10 C9 . . 111.3(2) ?
C11 C10 H10A . . 109.4 ?
C9 C10 H10A . . 109.4 ?
C11 C10 H10B . . 109.4 ?
C9 C10 H10B . . 109.4 ?
H10A C10 H10B . . 108.0 ?
O2 C11 O3 . . 122.4(3) ?
O2 C11 C10 . . 125.8(3) ?
O3 C11 C10 . . 111.8(3) ?
C2 C3 C4 . . 120.6(3) ?
C2 C3 H3 . . 119.7 ?
C4 C3 H3 . . 119.7 ?
C13 C12 O3 . . 110.1(4) ?
C13 C12 H12A . . 109.6 ?
O3 C12 H12A . . 109.6 ?
C13 C12 H12B . . 109.6 ?
O3 C12 H12B . . 109.6 ?
H12A C12 H12B . . 108.2 ?
C5 C4 C3 . . 120.1(3) ?
C5 C4 H4 . . 119.9 ?
C3 C4 H4 . . 119.9 ?
C12 C13 H13C . . 109.5 ?
C12 C13 H13A . . 109.5 ?
H13C C13 H13A . . 109.5 ?
C12 C13 H13B . . 109.5 ?
H13C C13 H13B . . 109.5 ?
H13A C13 H13B . . 109.5 ?

loop_
_geom_bond_atom_site_label_1
_geom_bond_atom_site_label_2
_geom_bond_site_symmetry_2
_geom_bond_distance
_geom_bond_publ_flag
N2 C8 . 1.287(3) ?
N2 C1 . 1.402(3) ?
C6 N1 . 1.382(3) ?
C6 C5 . 1.389(4) ?
C6 C1 . 1.390(4) ?
C1 C2 . 1.394(4) ?
C8 C7 . 1.478(4) ?
C8 C9 . 1.495(4) ?
C5 C4 . 1.373(4) ?
C5 H5 . 0.9300 ?
N1 C7 . 1.349(3) ?
N1 H1N . 0.96(6) ?
O3 C11 . 1.316(4) ?
O3 C12 . 1.453(4) ?
C7 O1 . 1.242(3) ?
C2 C3 . 1.375(4) ?
C2 H2 . 0.9300 ?
C9 C10 . 1.511(4) ?
C9 H9A . 0.9700 ?
C9 H9B . 0.9700 ?
C10 C11 . 1.494(4) ?
C10 H10A . 0.9700 ?
C10 H10B . 0.9700 ?
C11 O2 . 1.193(4) ?
C3 C4 . 1.387(4) ?
C3 H3 . 0.9300 ?
C12 C13 . 1.375(6) ?
C12 H12A . 0.9700 ?
C12 H12B . 0.9700 ?
C4 H4 . 0.9300 ?
C13 H13C . 0.9600 ?
C13 H13A . 0.9600 ?
C13 H13B . 0.9600 ?

loop_
_geom_hbond_atom_site_label_D
_geom_hbond_atom_site_label_H
_geom_hbond_atom_site_label_A
_geom_hbond_site_symmetry_A
_geom_hbond_distance_DH
_geom_hbond_distance_HA
_geom_hbond_distance_DA
_geom_hbond_angle_DHA
N1 H1N O1 3_665 0.96(6) 1.87(6) 2.827(3) 179(5)
C3 H3 O3 3_675 0.93 2.51 3.426(4) 170

loop_
_geom_torsion_atom_site_label_1
_geom_torsion_atom_site_label_2
_geom_torsion_atom_site_label_3
_geom_torsion_atom_site_label_4
_geom_torsion_site_symmetry_1
_geom_torsion_site_symmetry_2
_geom_torsion_site_symmetry_3
_geom_torsion_site_symmetry_4
_geom_torsion
_geom_torsion_publ_flag
N1 C6 C1 C2 . . . . 178.5(3) ?
C5 C6 C1 C2 . . . . -0.4(5) ?
N1 C6 C1 N2 . . . . -0.8(4) ?
C5 C6 C1 N2 . . . . -179.7(3) ?
C8 N2 C1 C6 . . . . 1.3(4) ?
C8 N2 C1 C2 . . . . -177.9(3) ?
C1 N2 C8 C7 . . . . -0.8(4) ?
C1 N2 C8 C9 . . . . 179.5(3) ?
N1 C6 C5 C4 . . . . -178.4(3) ?
C1 C6 C5 C4 . . . . 0.5(5) ?
C5 C6 N1 C7 . . . . 178.6(3) ?
C1 C6 N1 C7 . . . . -0.3(4) ?
C6 N1 C7 O1 . . . . -177.9(3) ?
C6 N1 C7 C8 . . . . 0.8(4) ?
N2 C8 C7 O1 . . . . 178.5(3) ?
C9 C8 C7 O1 . . . . -1.8(4) ?
N2 C8 C7 N1 . . . . -0.2(4) ?
C9 C8 C7 N1 . . . . 179.5(3) ?
C6 C1 C2 C3 . . . . 0.4(5) ?
N2 C1 C2 C3 . . . . 179.6(3) ?
N2 C8 C9 C10 . . . . 0.1(4) ?
C7 C8 C9 C10 . . . . -179.6(3) ?
C8 C9 C10 C11 . . . . 177.0(3) ?
C12 O3 C11 O2 . . . . 1.7(5) ?
C12 O3 C11 C10 . . . . -179.6(3) ?
C9 C10 C11 O2 . . . . -8.1(5) ?
C9 C10 C11 O3 . . . . 173.2(3) ?
C1 C2 C3 C4 . . . . -0.4(5) ?
C11 O3 C12 C13 . . . . -172.8(4) ?
C6 C5 C4 C3 . . . . -0.5(5) ?
C2 C3 C4 C5 . . . . 0.5(5) ?

loop_
_cod_related_entry_id
_cod_related_entry_database
_cod_related_entry_code
1 ChemSpider 521361
